data_7012627
loop_
_publ_author_name
'Rarig, Jr., Randy S.'
'Zubieta, Jon'

_publ_section_title
;
 Solid state coordination chemistry: secondary metal--ligand influences
 on the structures of vanadium oxides. Hydrothermal syntheses and
 structures of [Zn(tpytrz)2V2O6], [Zn3(tpytrz)2(H2O)2V6O18]&#x00B7;6H2O
 and [Cu3(tpytrz)2(H2O)2V8O23]&#x00B7;3H2O (tpytrz =
 2,4,6-tri(4-pyridyl)-1,3,5-triazine)Electronic supplementary
 information (ESI) available: colour versions of Fig. 1--3. See
 http://www.rsc.org/suppdata/dt/b2/b212458k/
;
_journal_issue 9
_journal_name_full 'Dalton Transactions'
_journal_page_first 1861
_journal_paper_doi 10.1039/b212458k
_journal_year 2003
_chemical_formula_sum 'C18 H12 N6 O3 V Zn0.5'
_chemical_formula_weight 443.96
_chemical_name_systematic
; 
? 
;
_space_group_IT_number 43
_symmetry_cell_setting orthorhombic
_symmetry_space_group_name_Hall 'F 2 -2d'
_symmetry_space_group_name_H-M 'F d d 2'
_atom_sites_solution_hydrogens difmap
_atom_sites_solution_primary direct
_atom_sites_solution_secondary difmap
_audit_creation_method SHELXL-97
_cell_angle_alpha 90.00
_cell_angle_beta 90.00
_cell_angle_gamma 90.00
_cell_formula_units_Z 16
_cell_length_a 15.8249(11)
_cell_length_b 81.248(6)
_cell_length_c 5.3089(4)
_cell_measurement_reflns_used 5990
_cell_measurement_temperature 90(2)
_cell_measurement_theta_max 33.03
_cell_measurement_theta_min 2.01
_cell_volume 6825.9(9)
_computing_cell_refinement 'Bruker SMART'
_computing_data_collection 'Bruker SMART'
_computing_data_reduction 'Bruker SAINT'
_computing_molecular_graphics 'Bruker SHELXTL and CrystalMAker 5.x'
_computing_publication_material 'Bruker SHELXTL'
_computing_structure_refinement 'SHELXL-97 (Sheldrick, 1997)'
_computing_structure_solution 'SHELXS-97 (Sheldrick, 1990)'
_diffrn_ambient_temperature 90(2)
_diffrn_detector_area_resol_mean '512 x 512'
_diffrn_measured_fraction_theta_full 0.955
_diffrn_measured_fraction_theta_max 0.955
_diffrn_measurement_device_type 'APEX CCD area detector'
_diffrn_measurement_method 'Phi and omega scans'
_diffrn_radiation_monochromator graphite
_diffrn_radiation_source 'fine-focus sealed tube'
_diffrn_radiation_type MoK\a
_diffrn_radiation_wavelength 0.71073
_diffrn_reflns_av_R_equivalents 0.0432
_diffrn_reflns_av_sigmaI/netI 0.0483
_diffrn_reflns_limit_h_max 23
_diffrn_reflns_limit_h_min -23
_diffrn_reflns_limit_k_max 119
_diffrn_reflns_limit_k_min -121
_diffrn_reflns_limit_l_max 7
_diffrn_reflns_limit_l_min -7
_diffrn_reflns_number 22301
_diffrn_reflns_theta_full 33.03
_diffrn_reflns_theta_max 33.03
_diffrn_reflns_theta_min 2.01
_diffrn_standards_decay_% <1%
_exptl_absorpt_coefficient_mu 1.303
_exptl_absorpt_correction_T_max 0.9871
_exptl_absorpt_correction_T_min 0.6237
_exptl_absorpt_correction_type multi-scan
_exptl_absorpt_process_details 'SADABS SHELXL-97 (Sheldrick, 1997)'
_exptl_crystal_density_diffrn 1.728
_exptl_crystal_density_method 'not measured'
_exptl_crystal_F_000 3584
_exptl_crystal_size_max 0.40
_exptl_crystal_size_mid 0.09
_exptl_crystal_size_min 0.01
_refine_diff_density_max 1.790
_refine_diff_density_min -0.665
_refine_diff_density_rms 0.113
_refine_ls_abs_structure_details 'Flack H D (1983), Acta Cryst. A39, 876-881'
_refine_ls_abs_structure_Flack 0.022(11)
_refine_ls_extinction_method none
_refine_ls_goodness_of_fit_ref 1.132
_refine_ls_hydrogen_treatment refall
_refine_ls_matrix_type full
_refine_ls_number_parameters 306
_refine_ls_number_reflns 5990
_refine_ls_number_restraints 1
_refine_ls_restrained_S_all 1.132
_refine_ls_R_factor_all 0.0435
_refine_ls_R_factor_gt 0.0413
_refine_ls_shift/su_max 0.002
_refine_ls_shift/su_mean 0.000
_refine_ls_structure_factor_coef Fsqd
_refine_ls_weighting_details 'calc w=1/[\s^2^(Fo^2^)+(0.0457P)^2^+13.2645P] where P=(Fo^2^+2Fc^2^)/3'
_refine_ls_weighting_scheme calc
_refine_ls_wR_factor_gt 0.1015
_refine_ls_wR_factor_ref 0.1026
_reflns_number_gt 5709
_reflns_number_total 5990
_reflns_threshold_expression >2sigma(I)
_cod_data_source_file b212458k.txt
_cod_data_source_block fdd2
_cod_depositor_comments
;
The following automatic conversions were performed:
'_symmetry_cell_setting' value 'Orthorhombic' changed to 'orthorhombic'
according to '/home/saulius/struct/CIF-dictionaries/cif_core.dic'
dictionary named 'cif_core.dic' version 2.4.1 from 2010-06-29.

Automatic conversion script
Id: cif_fix_enum 1527 2010-12-29 10:47:43Z saulius 
;
_cod_original_sg_symbol_H-M Fdd2
_cod_original_formula_sum 'C18 H12 N6 O3 V Zn0.50'
_cod_database_code 7012627

loop_
_symmetry_equiv_pos_as_xyz
'x, y, z'
'-x, -y, z'
'x+1/4, -y+1/4, z+1/4'
'-x+1/4, y+1/4, z+1/4'
'x, y+1/2, z+1/2'
'-x, -y+1/2, z+1/2'
'x+1/4, -y+3/4, z+3/4'
'-x+1/4, y+3/4, z+3/4'
'x+1/2, y, z+1/2'
'-x+1/2, -y, z+1/2'
'x+3/4, -y+1/4, z+3/4'
'-x+3/4, y+1/4, z+3/4'
'x+1/2, y+1/2, z'
'-x+1/2, -y+1/2, z'
'x+3/4, -y+3/4, z+1/4'
'-x+3/4, y+3/4, z+1/4'

loop_
_atom_site_label
_atom_site_type_symbol
_atom_site_fract_x
_atom_site_fract_y
_atom_site_fract_z
_atom_site_U_iso_or_equiv
_atom_site_adp_type
_atom_site_occupancy
_atom_site_symmetry_multiplicity
_atom_site_calc_flag
_atom_site_refinement_flags
_atom_site_disorder_assembly
_atom_site_disorder_group
Zn1 Zn 0.5000 0.5000 -0.11941(7) 0.01225(8) Uani 1 2 d S . .
V1 V 0.29834(2) 0.492772(4) -0.38100(8) 0.01341(8) Uani 1 1 d . . .
O1 O 0.39617(11) 0.49912(2) -0.3036(4) 0.0190(3) Uani 1 1 d . . .
O2 O 0.22090(11) 0.50421(2) -0.2107(4) 0.0192(3) Uani 1 1 d . . .
O3 O 0.28789(12) 0.47358(2) -0.3154(4) 0.0247(4) Uani 1 1 d . . .
C1 C 0.43531(15) 0.52234(3) 0.2618(5) 0.0174(4) Uani 1 1 d . . .
C2 C 0.43123(15) 0.53493(3) 0.4359(5) 0.0168(4) Uani 1 1 d . . .
C3 C 0.49804(14) 0.54601(3) 0.4531(5) 0.0150(4) Uani 1 1 d . . .
C4 C 0.56730(15) 0.54380(3) 0.2948(5) 0.0181(4) Uani 1 1 d . . .
C5 C 0.56740(14) 0.53074(3) 0.1271(5) 0.0173(4) Uani 1 1 d . . .
C6 C 0.49396(13) 0.55997(3) 0.6324(5) 0.0152(4) Uani 1 1 d . . .
C7 C 0.42911(15) 0.57300(3) 0.9532(5) 0.0153(4) Uani 1 1 d . . .
C8 C 0.36249(14) 0.57370(3) 1.1478(5) 0.0151(4) Uani 1 1 d . . .
C9 C 0.29974(15) 0.56173(3) 1.1621(5) 0.0182(5) Uani 1 1 d . . .
C10 C 0.24009(15) 0.56287(3) 1.3528(6) 0.0207(5) Uani 1 1 d . . .
C11 C 0.29943(16) 0.58620(3) 1.5075(5) 0.0205(5) Uani 1 1 d . . .
C12 C 0.36200(15) 0.58635(3) 1.3245(5) 0.0180(4) Uani 1 1 d . . .
C13 C 0.54219(15) 0.58455(3) 0.7630(5) 0.0154(4) Uani 1 1 d . . .
C14 C 0.60270(14) 0.59843(3) 0.7416(5) 0.0151(4) Uani 1 1 d . . .
C15 C 0.60453(15) 0.61068(3) 0.9249(5) 0.0171(4) Uani 1 1 d . . .
C16 C 0.66097(15) 0.62365(3) 0.8952(5) 0.0194(4) Uani 1 1 d . . .
C17 C 0.71056(17) 0.61316(3) 0.5254(5) 0.0211(5) Uani 1 1 d . . .
C18 C 0.65773(16) 0.59958(3) 0.5386(5) 0.0180(4) Uani 1 1 d . . .
H1 H 0.387(2) 0.5147(4) 0.242(7) 0.017(8) Uiso 1 1 d . . .
H2 H 0.389(2) 0.5353(4) 0.538(6) 0.013(7) Uiso 1 1 d . . .
H4 H 0.611(2) 0.5514(5) 0.305(7) 0.025(9) Uiso 1 1 d . . .
H5 H 0.613(2) 0.5285(4) 0.026(7) 0.026(9) Uiso 1 1 d . . .
H9 H 0.298(2) 0.5531(5) 1.054(8) 0.035(11) Uiso 1 1 d . . .
H10 H 0.196(2) 0.5554(5) 1.354(9) 0.029(9) Uiso 1 1 d . . .
H11 H 0.301(2) 0.5945(4) 1.640(8) 0.023(8) Uiso 1 1 d . . .
H12 H 0.403(2) 0.5946(4) 1.312(7) 0.022(9) Uiso 1 1 d . . .
H15 H 0.5738(18) 0.6103(3) 1.059(5) 0.001(6) Uiso 1 1 d . . .
H16 H 0.664(2) 0.6311(4) 1.024(6) 0.012(7) Uiso 1 1 d . . .
H17 H 0.7457(17) 0.6148(4) 0.392(7) 0.010(7) Uiso 1 1 d . . .
H18 H 0.659(2) 0.5929(4) 0.421(7) 0.023(9) Uiso 1 1 d . . .
N1 N 0.50197(11) 0.52013(2) 0.1096(4) 0.0149(3) Uani 1 1 d . . .
N2 N 0.23890(14) 0.57474(3) 1.5263(5) 0.0214(4) Uani 1 1 d . . .
N3 N 0.71282(14) 0.62525(3) 0.6967(5) 0.0214(4) Uani 1 1 d . . .
N4 N 0.43236(13) 0.55969(2) 0.8046(4) 0.0161(4) Uani 1 1 d . . .
N5 N 0.48194(13) 0.58578(2) 0.9382(4) 0.0163(4) Uani 1 1 d . . .
N6 N 0.55138(12) 0.57195(2) 0.6033(4) 0.0165(4) Uani 1 1 d . . .

loop_
_atom_site_aniso_label
_atom_site_aniso_U_11
_atom_site_aniso_U_22
_atom_site_aniso_U_33
_atom_site_aniso_U_23
_atom_site_aniso_U_13
_atom_site_aniso_U_12
Zn1 0.00749(14) 0.01435(15) 0.01492(16) 0.000 0.000 -0.00130(11)
V1 0.00792(14) 0.01746(16) 0.01485(16) 0.00083(14) -0.00089(14) -0.00136(12)
O1 0.0098(7) 0.0247(9) 0.0225(9) 0.0017(7) -0.0028(7) -0.0024(6)
O2 0.0122(7) 0.0308(9) 0.0145(7) 0.0015(7) 0.0002(6) 0.0027(7)
O3 0.0241(9) 0.0185(8) 0.0314(11) 0.0043(7) -0.0069(8) -0.0042(7)
C1 0.0132(10) 0.0175(10) 0.0215(11) -0.0024(8) 0.0028(8) -0.0025(8)
C2 0.0128(9) 0.0183(10) 0.0192(11) -0.0010(8) 0.0049(8) -0.0024(8)
C3 0.0127(9) 0.0152(10) 0.0173(10) 0.0001(7) 0.0008(8) -0.0012(7)
C4 0.0125(10) 0.0193(11) 0.0225(11) -0.0041(8) 0.0011(8) -0.0027(8)
C5 0.0109(8) 0.0196(10) 0.0213(10) -0.0027(9) 0.0036(9) -0.0016(7)
C6 0.0125(9) 0.0146(9) 0.0185(10) -0.0008(8) -0.0002(9) -0.0006(6)
C7 0.0137(9) 0.0134(10) 0.0187(10) 0.0013(7) 0.0027(8) 0.0015(7)
C8 0.0145(9) 0.0136(9) 0.0171(10) 0.0010(8) 0.0032(8) 0.0005(7)
C9 0.0159(10) 0.0162(10) 0.0225(12) -0.0006(8) 0.0040(8) -0.0007(7)
C10 0.0160(10) 0.0202(11) 0.0259(13) 0.0011(10) 0.0062(10) -0.0004(8)
C11 0.0183(11) 0.0197(11) 0.0234(13) -0.0029(9) 0.0044(9) 0.0029(9)
C12 0.0165(10) 0.0168(10) 0.0206(12) -0.0014(8) 0.0017(8) 0.0016(8)
C13 0.0128(10) 0.0153(10) 0.0179(10) -0.0004(8) 0.0007(8) 0.0005(7)
C14 0.0124(9) 0.0123(10) 0.0205(11) 0.0005(7) 0.0015(8) 0.0004(7)
C15 0.0148(10) 0.0173(10) 0.0194(12) -0.0004(7) 0.0011(8) 0.0015(7)
C16 0.0185(10) 0.0160(9) 0.0237(12) -0.0019(9) 0.0009(10) -0.0010(7)
C17 0.0197(11) 0.0176(11) 0.0259(12) -0.0008(9) 0.0060(10) -0.0036(8)
C18 0.0194(11) 0.0138(10) 0.0210(11) -0.0018(8) 0.0032(9) -0.0009(8)
N1 0.0104(7) 0.0165(9) 0.0176(9) -0.0002(7) 0.0012(8) -0.0015(6)
N2 0.0178(10) 0.0225(11) 0.0240(11) 0.0002(8) 0.0052(8) 0.0030(8)
N3 0.0181(10) 0.0179(9) 0.0282(11) -0.0011(8) 0.0028(8) -0.0039(7)
N4 0.0131(8) 0.0149(8) 0.0203(9) -0.0010(7) 0.0023(7) 0.0003(7)
N5 0.0155(8) 0.0158(9) 0.0176(9) -0.0013(7) 0.0033(7) 0.0002(7)
N6 0.0132(8) 0.0160(8) 0.0202(9) -0.0028(8) 0.0016(8) -0.0006(6)

loop_
_atom_type_symbol
_atom_type_description
_atom_type_scat_dispersion_real
_atom_type_scat_dispersion_imag
_atom_type_scat_source
C C 0.0033 0.0016 'International Tables Vol C Tables 4.2.6.8 and 6.1.1.4'
H H 0.0000 0.0000 'International Tables Vol C Tables 4.2.6.8 and 6.1.1.4'
N N 0.0061 0.0033 'International Tables Vol C Tables 4.2.6.8 and 6.1.1.4'
O O 0.0106 0.0060 'International Tables Vol C Tables 4.2.6.8 and 6.1.1.4'
V V 0.3005 0.5294 'International Tables Vol C Tables 4.2.6.8 and 6.1.1.4'
Zn Zn 0.2839 1.4301 'International Tables Vol C Tables 4.2.6.8 and 6.1.1.4'

loop_
_geom_angle_atom_site_label_1
_geom_angle_atom_site_label_2
_geom_angle_atom_site_label_3
_geom_angle
_geom_angle_site_symmetry_1
_geom_angle_site_symmetry_3
_geom_angle_publ_flag
O1 Zn1 O1 118.53(12) . 2_665 ?
O1 Zn1 N1 110.37(8) . . ?
O1 Zn1 N1 105.16(7) 2_665 . ?
O1 Zn1 N1 105.16(7) . 2_665 ?
O1 Zn1 N1 110.37(8) 2_665 2_665 ?
N1 Zn1 N1 106.76(12) . 2_665 ?
O3 V1 O1 109.83(10) . . ?
O3 V1 O2 108.97(11) . . ?
O1 V1 O2 110.41(10) . . ?
O3 V1 O2 109.07(10) . 10_564 ?
O1 V1 O2 110.65(9) . 10_564 ?
O2 V1 O2 107.86(5) . 10_564 ?
V1 O1 Zn1 157.88(12) . . ?
V1 O2 V1 133.03(11) . 10_565 ?
N1 C1 C2 122.6(2) . . ?
C1 C2 C3 119.2(2) . . ?
C2 C3 C4 118.4(2) . . ?
C2 C3 C6 120.3(2) . . ?
C4 C3 C6 121.4(2) . . ?
C5 C4 C3 119.2(2) . . ?
N1 C5 C4 122.1(2) . . ?
N4 C6 N6 125.8(2) . . ?
N4 C6 C3 117.27(19) . . ?
N6 C6 C3 116.9(2) . . ?
N5 C7 N4 124.6(2) . . ?
N5 C7 C8 117.3(2) . . ?
N4 C7 C8 118.0(2) . . ?
C9 C8 C12 118.4(2) . . ?
C9 C8 C7 121.4(2) . . ?
C12 C8 C7 120.2(2) . . ?
C10 C9 C8 118.6(2) . . ?
N2 C10 C9 124.2(2) . . ?
N2 C11 C12 124.6(2) . . ?
C11 C12 C8 118.0(2) . . ?
N5 C13 N6 125.2(2) . . ?
N5 C13 C14 117.2(2) . . ?
N6 C13 C14 117.6(2) . . ?
C18 C14 C15 118.8(2) . . ?
C18 C14 C13 121.0(2) . . ?
C15 C14 C13 120.2(2) . . ?
C16 C15 C14 118.4(2) . . ?
N3 C16 C15 123.8(2) . . ?
N3 C17 C18 124.5(2) . . ?
C17 C18 C14 118.1(2) . . ?
C1 N1 C5 118.5(2) . . ?
C1 N1 Zn1 117.03(15) . . ?
C5 N1 Zn1 124.39(16) . . ?
C10 N2 C11 116.2(2) . . ?
C17 N3 C16 116.4(2) . . ?
C6 N4 C7 114.6(2) . . ?
C7 N5 C13 115.5(2) . . ?
C13 N6 C6 114.2(2) . . ?

loop_
_geom_bond_atom_site_label_1
_geom_bond_atom_site_label_2
_geom_bond_distance
_geom_bond_site_symmetry_2
_geom_bond_publ_flag
Zn1 O1 1.9134(17) . ?
Zn1 O1 1.9134(17) 2_665 ?
Zn1 N1 2.038(2) . ?
Zn1 N1 2.038(2) 2_665 ?
V1 O3 1.6063(19) . ?
V1 O1 1.6826(18) . ?
V1 O2 1.7840(19) . ?
V1 O2 1.794(2) 10_564 ?
O2 V1 1.794(2) 10_565 ?
C1 N1 1.341(3) . ?
C1 C2 1.381(3) . ?
C2 C3 1.391(3) . ?
C3 C4 1.393(3) . ?
C3 C6 1.482(3) . ?
C4 C5 1.385(3) . ?
C5 N1 1.350(3) . ?
C6 N4 1.337(3) . ?
C6 N6 1.341(3) . ?
C7 N5 1.335(3) . ?
C7 N4 1.340(3) . ?
C7 C8 1.477(3) . ?
C8 C9 1.392(3) . ?
C8 C12 1.392(3) . ?
C9 C10 1.387(3) . ?
C10 N2 1.334(4) . ?
C11 N2 1.340(3) . ?
C11 C12 1.387(4) . ?
C13 N5 1.336(3) . ?
C13 N6 1.337(3) . ?
C13 C14 1.484(3) . ?
C14 C18 1.389(3) . ?
C14 C15 1.392(3) . ?
C15 C16 1.390(3) . ?
C16 N3 1.342(4) . ?
C17 N3 1.339(4) . ?
C17 C18 1.386(3) . ?
